data_7202533
loop_
_publ_author_name
'Joke Hadermann'
'Artem M. Abakumov'
'Hans D'Hondt'
'Anna S. Kalyuzhnaya'
'Marina G. Rozova'
'Maria M. Markina'
'Mikhail G. Mikheev'
'Natalia Tristan'
'R\"udiger Klingeler'
'Bernd B\"uchner'
'Evgeny V. Antipov'

_publ_section_title
;
 Synthesis and crystal structure of the Sr2Al1.07Mn0.93O5
 brownmillerite
;
_journal_issue 7
_journal_name_full 'Journal of Materials Chemistry'
_journal_page_first 692
_journal_paper_doi 10.1039/b614168d
_journal_volume 17
_journal_year 2007
_chemical_formula_sum 'Al1.07 Mn0.93 O5 Sr2'
_chemical_formula_weight 335.2
_chemical_name_systematic ' ?'
_space_group_IT_number 74
_symmetry_cell_setting orthorhombic
_symmetry_space_group_name_Hall '-I 2b 2'
_symmetry_space_group_name_H-M 'I m m a'
_cell_angle_alpha 90
_cell_angle_beta 90
_cell_angle_gamma 90
_cell_formula_units_Z 4
_cell_length_a 5.4358(1)
_cell_length_b 15.6230(4)
_cell_length_c 5.6075(1)
_cell_volume 476.209(17)
_computing_publication_material '(Jana2000; Petricek and Dusek, 2000)'
_computing_structure_refinement '(Jana2000; Petricek and Dusek, 2000)'
_diffrn_ambient_temperature 293
_diffrn_radiation_type X-ray
_diffrn_radiation_wavelength 1.5406
_exptl_absorpt_coefficient_mu 50.737
_exptl_absorpt_process_details '(Jana2000; Petricek, Dusek & Palatinus, 2000)'
_exptl_crystal_density_diffrn 4.6738
_exptl_crystal_F_000 613
_pd_instr_location ' ?'
_pd_meas_2theta_range_inc -1
_pd_meas_2theta_range_max 100.487
_pd_meas_2theta_range_min 7.008
_pd_meas_number_of_points 4675
_pd_proc_2theta_range_inc -1
_pd_proc_2theta_range_max 100.487
_pd_proc_2theta_range_min 7.008
_pd_proc_ls_background_function '14 Legendre polynoms'
_pd_proc_ls_pref_orient_corr 'March & Dollase'
_pd_proc_ls_profile_function Pseudo-Voigt
_pd_proc_ls_prof_R_factor 0.0234
_pd_proc_ls_prof_wR_expected 0.0179
_pd_proc_ls_prof_wR_factor 0.0296
_refine_ls_extinction_method none
_refine_ls_number_parameters 41
_refine_ls_R_factor_all 0.0370
_refine_ls_R_factor_gt 0.0356
_refine_ls_shift/su_max 0.0245
_refine_ls_shift/su_mean 0.0040
_refine_ls_weighting_scheme sigma
_refine_ls_wR_factor_gt 0.0213
_refine_ls_wR_factor_ref 0.0213
_cod_data_source_file b614168d.txt
_cod_data_source_block (I)
_cod_original_cell_volume 476.21(1)
_cod_database_code 7202533

loop_
_symmetry_equiv_pos_site_id
_symmetry_equiv_pos_as_xyz
1 x,y,z
2 x,1/2+y,-z
3 -x,y,z
4 -x,1/2+y,-z
5 -x,-y,-z
6 -x,1/2-y,z
7 x,-y,-z
8 x,1/2-y,z
9 1/2+x,1/2+y,1/2+z
10 1/2+x,y,1/2-z
11 1/2-x,1/2+y,1/2+z
12 1/2-x,y,1/2-z
13 1/2-x,1/2-y,1/2-z
14 1/2-x,-y,1/2+z
15 1/2+x,1/2-y,1/2-z
16 1/2+x,-y,1/2+z

loop_
_atom_site_label
_atom_site_type_symbol
_atom_site_fract_x
_atom_site_fract_y
_atom_site_fract_z
_atom_site_adp_type
_atom_site_U_iso_or_equiv
_atom_site_symmetry_multiplicity
_atom_site_occupancy
_atom_site_calc_flag
_atom_site_refinement_flags
_atom_site_disorder_assembly
_atom_site_disorder_group
Sr1 Sr 0 0.11373(11) 0.5103(6) Uiso 0.0130(7) 8 1 d . . .
Mn1 Mn 0 0 0 Uiso 0.0127(14) 4 0.93(1) d . . .
Al1 Al -0.022(6) 0.25 0.0818(16) Uiso 0.0127(14) 8 0.5 d . . .
O1 O 0.25 0.0118(10) 0.25 Uiso 0.019(2) 8 1 d . . .
O2 O 0 0.1510(5) -0.069(2) Uiso 0.019(2) 8 1 d . . .
O3 O 0.785(5) 0.25 0.339(4) Uiso 0.019(2) 8 0.5 d . . .
Almn Al 0 0 0 Uiso 0.0127(14) 4 0.07(1) d . . .

loop_
_atom_type_symbol
_atom_type_scat_dispersion_real
_atom_type_scat_dispersion_imag
_atom_type_scat_source
_atom_type_scat_versus_stol_list
Sr -0.353 1.820 'International Tables Vol C Tables 4.2.6.8 and 6.1.1.1'
;
stol 0.00 0.05 0.10 0.15 0.20 0.25 0.30 0.35 0.40
f 38.000 36.802 34.458 32.171 29.988 27.863 25.875 24.090 22.522
stol 0.45 0.50 0.55 0.60 0.65 0.70 0.75 0.80 0.85
f 21.141 19.902 18.764 17.696 16.678 15.702 14.765 13.872 13.024
stol 0.90 0.95 1.00 1.05 1.10 1.15 1.20 1.25 1.30
f 12.230 11.489 10.806 10.180 9.612 9.100 8.640 8.229 7.863
stol 1.35 1.40 1.45 1.50 1.55 1.60 1.65 1.70 1.75
f 7.538 7.249 6.992 6.764 6.561 6.376 6.208 6.055 5.916
;
Mn -0.530 2.805 'International Tables Vol C Tables 4.2.6.8 and 6.1.1.1'
;
stol 0.00 0.05 0.10 0.15 0.20 0.25 0.30 0.35 0.40
f 25.000 24.274 22.611 20.764 19.012 17.364 15.806 14.353 13.031
stol 0.45 0.50 0.55 0.60 0.65 0.70 0.75 0.80 0.85
f 11.858 10.840 9.973 9.245 8.639 8.137 7.720 7.368 7.070
stol 0.90 0.95 1.00 1.05 1.10 1.15 1.20 1.25 1.30
f 6.808 6.575 6.359 6.157 5.962 5.773 5.586 5.400 5.215
stol 1.35 1.40 1.45 1.50 1.55 1.60 1.65 1.70 1.75
f 5.031 4.849 4.668 4.490 4.315 4.144 3.976 3.814 3.657
;
Al 0.213 0.245 'International Tables Vol C Tables 4.2.6.8 and 6.1.1.1'
;
stol 0.00 0.05 0.10 0.15 0.20 0.25 0.30 0.35 0.40
f 13.000 12.439 11.230 10.059 9.158 8.465 7.873 7.316 6.766
stol 0.45 0.50 0.55 0.60 0.65 0.70 0.75 0.80 0.85
f 6.222 5.692 5.186 4.713 4.277 3.883 3.531 3.221 2.949
stol 0.90 0.95 1.00 1.05 1.10 1.15 1.20 1.25 1.30
f 2.712 2.507 2.330 2.179 2.049 1.937 1.841 1.758 1.687
stol 1.35 1.40 1.45 1.50 1.55 1.60 1.65 1.70 1.75
f 1.625 1.571 1.523 1.481 1.443 1.408 1.376 1.346 1.318
;
O 0.049 0.032 'International Tables Vol C Tables 4.2.6.8 and 6.1.1.1'
;
stol 0.00 0.05 0.10 0.15 0.20 0.25 0.30 0.35 0.40
f 8.000 7.798 7.245 6.472 5.623 4.808 4.089 3.489 3.006
stol 0.45 0.50 0.55 0.60 0.65 0.70 0.75 0.80 0.85
f 2.629 2.338 2.115 1.946 1.816 1.714 1.635 1.568 1.512
stol 0.90 0.95 1.00 1.05 1.10 1.15 1.20 1.25 1.30
f 1.463 1.419 1.377 1.337 1.298 1.259 1.221 1.183 1.145
stol 1.35 1.40 1.45 1.50 1.55 1.60 1.65 1.70 1.75
f 1.107 1.070 1.033 0.997 0.961 0.926 0.891 0.857 0.824
;

loop_
_geom_angle_atom_site_label_1
_geom_angle_atom_site_label_2
_geom_angle_atom_site_label_3
_geom_angle_site_symmetry_1
_geom_angle_site_symmetry_2
_geom_angle_site_symmetry_3
_geom_angle
_geom_angle_publ_flag
Mn1 Sr1 Mn1 . . 1_556 115.27(5) yes
Mn1 Sr1 Mn1 . . 10_455 72.33(4) yes
Mn1 Sr1 Mn1 . . 10_555 72.33(4) yes
Mn1 Sr1 Al1 . . . 73.40(15) yes
Mn1 Sr1 Al1 . . 13_455 101.6(2) yes
Mn1 Sr1 Al1 . . 10_555 101.6(2) yes
Mn1 Sr1 Al1 . . 6_555 73.40(15) yes
Mn1 Sr1 O1 . . . 35.41(4) yes
Mn1 Sr1 O1 . . 5_556 92.22(19) yes
Mn1 Sr1 O1 . . 10_455 35.41(4) yes
Mn1 Sr1 O1 . . 14_555 92.22(19) yes
Mn1 Sr1 O2 . . 1_554 42.00(14) yes
Mn1 Sr1 O2 . . . 162.0(2) yes
Mn1 Sr1 O2 . . 10_456 102.1(2) yes
Mn1 Sr1 O2 . . 10_556 102.1(2) yes
Mn1 Sr1 O3 . . 1_455 96.7(5) yes
Mn1 Sr1 O3 . . 13_555 80.5(3) yes
Mn1 Sr1 O3 . . 10_455 80.5(3) yes
Mn1 Sr1 O3 . . 6_655 96.7(5) yes
Mn1 Sr1 Mn1 1_556 . . 115.27(5) yes
Mn1 Sr1 Mn1 1_556 . 10_455 73.61(4) yes
Mn1 Sr1 Mn1 1_556 . 10_555 73.61(4) yes
Mn1 Sr1 Al1 1_556 . . 171.1(2) yes
Mn1 Sr1 Al1 1_556 . 13_455 117.9(3) yes
Mn1 Sr1 Al1 1_556 . 10_555 117.9(3) yes
Mn1 Sr1 Al1 1_556 . 6_555 171.1(2) yes
Mn1 Sr1 O1 1_556 . . 98.2(2) yes
Mn1 Sr1 O1 1_556 . 5_556 36.77(4) yes
Mn1 Sr1 O1 1_556 . 10_455 98.2(2) yes
Mn1 Sr1 O1 1_556 . 14_555 36.77(4) yes
Mn1 Sr1 O2 1_556 . 1_554 157.27(15) yes
Mn1 Sr1 O2 1_556 . . 46.8(2) yes
Mn1 Sr1 O2 1_556 . 10_456 90.8(2) yes
Mn1 Sr1 O2 1_556 . 10_556 90.8(2) yes
Mn1 Sr1 O3 1_556 . 1_455 138.7(5) yes
Mn1 Sr1 O3 1_556 . 13_555 148.6(4) yes
Mn1 Sr1 O3 1_556 . 10_455 148.6(4) yes
Mn1 Sr1 O3 1_556 . 6_655 138.7(5) yes
Mn1 Sr1 Mn1 10_455 . . 72.33(4) yes
Mn1 Sr1 Mn1 10_455 . 1_556 73.61(4) yes
Mn1 Sr1 Mn1 10_455 . 10_555 113.64(5) yes
Mn1 Sr1 Al1 10_455 . . 108.6(5) yes
Mn1 Sr1 Al1 10_455 . 13_455 72.6(4) yes
Mn1 Sr1 Al1 10_455 . 10_555 168.5(3) yes
Mn1 Sr1 Al1 10_455 . 6_555 112.4(5) yes
Mn1 Sr1 O1 10_455 . . 95.5(2) yes
Mn1 Sr1 O1 10_455 . 5_556 37.033(18) yes
Mn1 Sr1 O1 10_455 . 10_455 37.15(3) yes
Mn1 Sr1 O1 10_455 . 14_555 91.82(19) yes
Mn1 Sr1 O2 10_455 . 1_554 94.54(10) yes
Mn1 Sr1 O2 10_455 . . 98.54(12) yes
Mn1 Sr1 O2 10_455 . 10_456 45.84(16) yes
Mn1 Sr1 O2 10_455 . 10_556 158.22(17) yes
Mn1 Sr1 O3 10_455 . 1_455 93.7(5) yes
Mn1 Sr1 O3 10_455 . 13_555 87.1(4) yes
Mn1 Sr1 O3 10_455 . 10_455 137.7(4) yes
Mn1 Sr1 O3 10_455 . 6_655 144.5(6) yes
Mn1 Sr1 Mn1 10_555 . . 72.33(4) yes
Mn1 Sr1 Mn1 10_555 . 1_556 73.61(4) yes
Mn1 Sr1 Mn1 10_555 . 10_455 113.64(5) yes
Mn1 Sr1 Al1 10_555 . . 112.4(5) yes
Mn1 Sr1 Al1 10_555 . 13_455 168.5(3) yes
Mn1 Sr1 Al1 10_555 . 10_555 72.6(4) yes
Mn1 Sr1 Al1 10_555 . 6_555 108.6(5) yes
Mn1 Sr1 O1 10_555 . . 37.15(3) yes
Mn1 Sr1 O1 10_555 . 5_556 91.82(19) yes
Mn1 Sr1 O1 10_555 . 10_455 95.5(2) yes
Mn1 Sr1 O1 10_555 . 14_555 37.033(18) yes
Mn1 Sr1 O2 10_555 . 1_554 94.54(10) yes
Mn1 Sr1 O2 10_555 . . 98.54(12) yes
Mn1 Sr1 O2 10_555 . 10_456 158.22(17) yes
Mn1 Sr1 O2 10_555 . 10_556 45.84(16) yes
Mn1 Sr1 O3 10_555 . 1_455 144.5(6) yes
Mn1 Sr1 O3 10_555 . 13_555 137.7(4) yes
Mn1 Sr1 O3 10_555 . 10_455 87.1(4) yes
Mn1 Sr1 O3 10_555 . 6_655 93.7(5) yes
Al1 Sr1 Al1 . . 13_455 56.1(6) yes
Al1 Sr1 Al1 . . 10_555 60.0(6) yes
Al1 Sr1 Al1 . . 6_555 4.3(8) yes
Al1 Sr1 O1 . . . 90.3(4) yes
Al1 Sr1 O1 . . 5_556 145.4(5) yes
Al1 Sr1 O1 . . 10_455 88.0(4) yes
Al1 Sr1 O1 . . 14_555 149.3(5) yes
Al1 Sr1 O2 . . 1_554 31.5(2) yes
Al1 Sr1 O2 . . . 124.5(2) yes
Al1 Sr1 O2 . . 10_456 85.1(6) yes
Al1 Sr1 O2 . . 10_556 89.2(6) yes
Al1 Sr1 O3 . . 1_455 33.7(7) yes
Al1 Sr1 O3 . . 13_555 26.6(7) yes
Al1 Sr1 O3 . . 10_455 30.8(7) yes
Al1 Sr1 O3 . . 6_655 37.0(7) yes
Al1 Sr1 Al1 13_455 . . 56.1(6) yes
Al1 Sr1 Al1 13_455 . 10_555 99.7(5) yes
Al1 Sr1 Al1 13_455 . 6_555 60.0(6) yes
Al1 Sr1 O1 13_455 . . 135.3(2) yes
Al1 Sr1 O1 13_455 . 5_556 98.3(4) yes
Al1 Sr1 O1 13_455 . 10_455 84.0(4) yes
Al1 Sr1 O1 13_455 . 14_555 154.5(3) yes
Al1 Sr1 O2 13_455 . 1_554 74.9(2) yes
Al1 Sr1 O2 13_455 . . 89.9(2) yes
Al1 Sr1 O2 13_455 . 10_456 31.3(4) yes
Al1 Sr1 O2 13_455 . 10_556 129.0(4) yes
Al1 Sr1 O3 13_455 . 1_455 24.7(7) yes
Al1 Sr1 O3 13_455 . 13_555 30.9(5) yes
Al1 Sr1 O3 13_455 . 10_455 82.2(5) yes
Al1 Sr1 O3 13_455 . 6_655 77.0(6) yes
Al1 Sr1 Al1 10_555 . . 60.0(6) yes
Al1 Sr1 Al1 10_555 . 13_455 99.7(5) yes
Al1 Sr1 Al1 10_555 . 6_555 56.1(6) yes
Al1 Sr1 O1 10_555 . . 84.0(4) yes
Al1 Sr1 O1 10_555 . 5_556 154.5(3) yes
Al1 Sr1 O1 10_555 . 10_455 135.3(2) yes
Al1 Sr1 O1 10_555 . 14_555 98.3(4) yes
Al1 Sr1 O2 10_555 . 1_554 74.9(2) yes
Al1 Sr1 O2 10_555 . . 89.9(2) yes
Al1 Sr1 O2 10_555 . 10_456 129.0(4) yes
Al1 Sr1 O2 10_555 . 10_556 31.3(4) yes
Al1 Sr1 O3 10_555 . 1_455 77.0(6) yes
Al1 Sr1 O3 10_555 . 13_555 82.2(5) yes
Al1 Sr1 O3 10_555 . 10_455 30.9(5) yes
Al1 Sr1 O3 10_555 . 6_655 24.7(7) yes
Al1 Sr1 Al1 6_555 . . 4.3(8) yes
Al1 Sr1 Al1 6_555 . 13_455 60.0(6) yes
Al1 Sr1 Al1 6_555 . 10_555 56.1(6) yes
Al1 Sr1 O1 6_555 . . 88.0(4) yes
Al1 Sr1 O1 6_555 . 5_556 149.3(5) yes
Al1 Sr1 O1 6_555 . 10_455 90.3(4) yes
Al1 Sr1 O1 6_555 . 14_555 145.4(5) yes
Al1 Sr1 O2 6_555 . 1_554 31.5(2) yes
Al1 Sr1 O2 6_555 . . 124.5(2) yes
Al1 Sr1 O2 6_555 . 10_456 89.2(6) yes
Al1 Sr1 O2 6_555 . 10_556 85.1(6) yes
Al1 Sr1 O3 6_555 . 1_455 37.0(7) yes
Al1 Sr1 O3 6_555 . 13_555 30.8(7) yes
Al1 Sr1 O3 6_555 . 10_455 26.6(7) yes
Al1 Sr1 O3 6_555 . 6_655 33.7(7) yes
O1 Sr1 O1 . . 5_556 95.7(4) yes
O1 Sr1 O1 . . 10_455 64.4(2) yes
O1 Sr1 O1 . . 14_555 64.5(2) yes
O1 Sr1 O2 . . 1_554 63.0(2) yes
O1 Sr1 O2 . . . 134.84(18) yes
O1 Sr1 O2 . . 10_456 135.6(2) yes
O1 Sr1 O2 . . 10_556 71.3(2) yes
O1 Sr1 O3 . . 1_455 122.4(5) yes
O1 Sr1 O3 . . 13_555 108.3(4) yes
O1 Sr1 O3 . . 10_455 79.1(4) yes
O1 Sr1 O3 . . 6_655 93.4(5) yes
O1 Sr1 O1 5_556 . . 95.7(4) yes
O1 Sr1 O1 5_556 . 10_455 64.5(2) yes
O1 Sr1 O1 5_556 . 14_555 59.46(19) yes
O1 Sr1 O2 5_556 . 1_554 127.54(17) yes
O1 Sr1 O2 5_556 . . 72.3(2) yes
O1 Sr1 O2 5_556 . 10_456 67.0(2) yes
O1 Sr1 O2 5_556 . 10_556 125.0(2) yes
O1 Sr1 O3 5_556 . 1_455 122.9(6) yes
O1 Sr1 O3 5_556 . 13_555 121.6(4) yes
O1 Sr1 O3 5_556 . 10_455 172.6(4) yes
O1 Sr1 O3 5_556 . 6_655 170.6(5) yes
O1 Sr1 O1 10_455 . . 64.4(2) yes
O1 Sr1 O1 10_455 . 5_556 64.5(2) yes
O1 Sr1 O1 10_455 . 14_555 95.7(4) yes
O1 Sr1 O2 10_455 . 1_554 63.0(2) yes
O1 Sr1 O2 10_455 . . 134.84(18) yes
O1 Sr1 O2 10_455 . 10_456 71.3(2) yes
O1 Sr1 O2 10_455 . 10_556 135.6(2) yes
O1 Sr1 O3 10_455 . 1_455 93.4(5) yes
O1 Sr1 O3 10_455 . 13_555 79.1(4) yes
O1 Sr1 O3 10_455 . 10_455 108.3(4) yes
O1 Sr1 O3 10_455 . 6_655 122.4(5) yes
O1 Sr1 O1 14_555 . . 64.5(2) yes
O1 Sr1 O1 14_555 . 5_556 59.46(19) yes
O1 Sr1 O1 14_555 . 10_455 95.7(4) yes
O1 Sr1 O2 14_555 . 1_554 127.54(17) yes
O1 Sr1 O2 14_555 . . 72.3(2) yes
O1 Sr1 O2 14_555 . 10_456 125.0(2) yes
O1 Sr1 O2 14_555 . 10_556 67.0(2) yes
O1 Sr1 O3 14_555 . 1_455 170.6(5) yes
O1 Sr1 O3 14_555 . 13_555 172.6(4) yes
O1 Sr1 O3 14_555 . 10_455 121.6(4) yes
O1 Sr1 O3 14_555 . 6_655 122.9(6) yes
O2 Sr1 O2 1_554 . . 156.0(2) yes
O2 Sr1 O2 1_554 . 10_456 94.5(2) yes
O2 Sr1 O2 1_554 . 10_556 94.5(2) yes
O2 Sr1 O3 1_554 . 1_455 59.6(5) yes
O2 Sr1 O3 1_554 . 13_555 45.4(4) yes
O2 Sr1 O3 1_554 . 10_455 45.4(4) yes
O2 Sr1 O3 1_554 . 6_655 59.6(5) yes
O2 Sr1 O2 . . 1_554 156.0(2) yes
O2 Sr1 O2 . . 10_456 80.6(2) yes
O2 Sr1 O2 . . 10_556 80.6(2) yes
O2 Sr1 O3 . . 1_455 99.3(5) yes
O2 Sr1 O3 . . 13_555 115.1(4) yes
O2 Sr1 O3 . . 10_455 115.1(4) yes
O2 Sr1 O3 . . 6_655 99.3(5) yes
O2 Sr1 O2 10_456 . 1_554 94.5(2) yes
O2 Sr1 O2 10_456 . . 80.6(2) yes
O2 Sr1 O2 10_456 . 10_556 152.3(3) yes
O2 Sr1 O3 10_456 . 1_455 55.9(6) yes
O2 Sr1 O3 10_456 . 13_555 58.4(5) yes
O2 Sr1 O3 10_456 . 10_455 113.2(5) yes
O2 Sr1 O3 10_456 . 6_655 107.9(6) yes
O2 Sr1 O2 10_556 . 1_554 94.5(2) yes
O2 Sr1 O2 10_556 . . 80.6(2) yes
O2 Sr1 O2 10_556 . 10_456 152.3(3) yes
O2 Sr1 O3 10_556 . 1_455 107.9(6) yes
O2 Sr1 O3 10_556 . 13_555 113.2(5) yes
O2 Sr1 O3 10_556 . 10_455 58.4(5) yes
O2 Sr1 O3 10_556 . 6_655 55.9(6) yes
O3 Sr1 O3 1_455 . 13_555 16.3(5) yes
O3 Sr1 O3 1_455 . 10_455 57.5(7) yes
O3 Sr1 O3 1_455 . 6_655 53.2(8) yes
O3 Sr1 O3 13_555 . 1_455 16.3(5) yes
O3 Sr1 O3 13_555 . 10_455 56.3(6) yes
O3 Sr1 O3 13_555 . 6_655 57.5(7) yes
O3 Sr1 O3 10_455 . 1_455 57.5(7) yes
O3 Sr1 O3 10_455 . 13_555 56.3(6) yes
O3 Sr1 O3 10_455 . 6_655 16.3(5) yes
O3 Sr1 O3 6_655 . 1_455 53.2(8) yes
O3 Sr1 O3 6_655 . 13_555 57.5(7) yes
O3 Sr1 O3 6_655 . 10_455 16.3(5) yes
Sr1 Mn1 Sr1 1_554 . . 115.27(5) yes
Sr1 Mn1 Sr1 1_554 . 5_555 64.73(5) yes
Sr1 Mn1 Sr1 1_554 . 5_556 180 yes
Sr1 Mn1 Sr1 1_554 . 10_455 71.82(6) yes
Sr1 Mn1 Sr1 1_554 . 10_555 71.82(6) yes
Sr1 Mn1 Sr1 1_554 . 14_454 108.18(6) yes
Sr1 Mn1 Sr1 1_554 . 14_554 108.18(6) yes
Sr1 Mn1 O1 1_554 . . 123.2(3) yes
Sr1 Mn1 O1 1_554 . 5_555 56.8(3) yes
Sr1 Mn1 O1 1_554 . 10_455 123.2(3) yes
Sr1 Mn1 O1 1_554 . 14_554 56.8(3) yes
Sr1 Mn1 O2 1_554 . 1_554 47.8(3) yes
Sr1 Mn1 O2 1_554 . 5_556 132.2(3) yes
Sr1 Mn1 Sr1 . . 1_554 115.27(5) yes
Sr1 Mn1 Sr1 . . 5_555 180 yes
Sr1 Mn1 Sr1 . . 5_556 64.73(5) yes
Sr1 Mn1 Sr1 . . 10_455 74.13(6) yes
Sr1 Mn1 Sr1 . . 10_555 74.13(6) yes
Sr1 Mn1 Sr1 . . 14_454 105.87(6) yes
Sr1 Mn1 Sr1 . . 14_554 105.87(6) yes
Sr1 Mn1 O1 . . . 48.9(3) yes
Sr1 Mn1 O1 . . 5_555 131.1(3) yes
Sr1 Mn1 O1 . . 10_455 48.9(3) yes
Sr1 Mn1 O1 . . 14_554 131.1(3) yes
Sr1 Mn1 O2 . . 1_554 67.5(3) yes
Sr1 Mn1 O2 . . 5_556 112.5(3) yes
Sr1 Mn1 Sr1 5_555 . 1_554 64.73(5) yes
Sr1 Mn1 Sr1 5_555 . . 180 yes
Sr1 Mn1 Sr1 5_555 . 5_556 115.27(5) yes
Sr1 Mn1 Sr1 5_555 . 10_455 105.87(6) yes
Sr1 Mn1 Sr1 5_555 . 10_555 105.87(6) yes
Sr1 Mn1 Sr1 5_555 . 14_454 74.13(6) yes
Sr1 Mn1 Sr1 5_555 . 14_554 74.13(6) yes
Sr1 Mn1 O1 5_555 . . 131.1(3) yes
Sr1 Mn1 O1 5_555 . 5_555 48.9(3) yes
Sr1 Mn1 O1 5_555 . 10_455 131.1(3) yes
Sr1 Mn1 O1 5_555 . 14_554 48.9(3) yes
Sr1 Mn1 O2 5_555 . 1_554 112.5(3) yes
Sr1 Mn1 O2 5_555 . 5_556 67.5(3) yes
Sr1 Mn1 Sr1 5_556 . 1_554 180 yes
Sr1 Mn1 Sr1 5_556 . . 64.73(5) yes
Sr1 Mn1 Sr1 5_556 . 5_555 115.27(5) yes
Sr1 Mn1 Sr1 5_556 . 10_455 108.18(6) yes
Sr1 Mn1 Sr1 5_556 . 10_555 108.18(6) yes
Sr1 Mn1 Sr1 5_556 . 14_454 71.82(6) yes
Sr1 Mn1 Sr1 5_556 . 14_554 71.82(6) yes
Sr1 Mn1 O1 5_556 . . 56.8(3) yes
Sr1 Mn1 O1 5_556 . 5_555 123.2(3) yes
Sr1 Mn1 O1 5_556 . 10_455 56.8(3) yes
Sr1 Mn1 O1 5_556 . 14_554 123.2(3) yes
Sr1 Mn1 O2 5_556 . 1_554 132.2(3) yes
Sr1 Mn1 O2 5_556 . 5_556 47.8(3) yes
Sr1 Mn1 Sr1 10_455 . 1_554 71.82(6) yes
Sr1 Mn1 Sr1 10_455 . . 74.13(6) yes
Sr1 Mn1 Sr1 10_455 . 5_555 105.87(6) yes
Sr1 Mn1 Sr1 10_455 . 5_556 108.18(6) yes
Sr1 Mn1 Sr1 10_455 . 10_555 113.64(3) yes
Sr1 Mn1 Sr1 10_455 . 14_454 66.36(3) yes
Sr1 Mn1 Sr1 10_455 . 14_554 180 yes
Sr1 Mn1 O1 10_455 . . 122.7(3) yes
Sr1 Mn1 O1 10_455 . 5_555 57.3(3) yes
Sr1 Mn1 O1 10_455 . 10_455 51.7(3) yes
Sr1 Mn1 O1 10_455 . 14_554 128.3(3) yes
Sr1 Mn1 O2 10_455 . 1_554 57.13(3) yes
Sr1 Mn1 O2 10_455 . 5_556 122.87(3) yes
Sr1 Mn1 Sr1 10_555 . 1_554 71.82(6) yes
Sr1 Mn1 Sr1 10_555 . . 74.13(6) yes
Sr1 Mn1 Sr1 10_555 . 5_555 105.87(6) yes
Sr1 Mn1 Sr1 10_555 . 5_556 108.18(6) yes
Sr1 Mn1 Sr1 10_555 . 10_455 113.64(3) yes
Sr1 Mn1 Sr1 10_555 . 14_454 180 yes
Sr1 Mn1 Sr1 10_555 . 14_554 66.36(3) yes
Sr1 Mn1 O1 10_555 . . 51.7(3) yes
Sr1 Mn1 O1 10_555 . 5_555 128.3(3) yes
Sr1 Mn1 O1 10_555 . 10_455 122.7(3) yes
Sr1 Mn1 O1 10_555 . 14_554 57.3(3) yes
Sr1 Mn1 O2 10_555 . 1_554 57.13(3) yes
Sr1 Mn1 O2 10_555 . 5_556 122.87(3) yes
Sr1 Mn1 Sr1 14_454 . 1_554 108.18(6) yes
Sr1 Mn1 Sr1 14_454 . . 105.87(6) yes
Sr1 Mn1 Sr1 14_454 . 5_555 74.13(6) yes
Sr1 Mn1 Sr1 14_454 . 5_556 71.82(6) yes
Sr1 Mn1 Sr1 14_454 . 10_455 66.36(3) yes
Sr1 Mn1 Sr1 14_454 . 10_555 180 yes
Sr1 Mn1 Sr1 14_454 . 14_554 113.64(3) yes
Sr1 Mn1 O1 14_454 . . 128.3(3) yes
Sr1 Mn1 O1 14_454 . 5_555 51.7(3) yes
Sr1 Mn1 O1 14_454 . 10_455 57.3(3) yes
Sr1 Mn1 O1 14_454 . 14_554 122.7(3) yes
Sr1 Mn1 O2 14_454 . 1_554 122.87(3) yes
Sr1 Mn1 O2 14_454 . 5_556 57.13(3) yes
Sr1 Mn1 Sr1 14_554 . 1_554 108.18(6) yes
Sr1 Mn1 Sr1 14_554 . . 105.87(6) yes
Sr1 Mn1 Sr1 14_554 . 5_555 74.13(6) yes
Sr1 Mn1 Sr1 14_554 . 5_556 71.82(6) yes
Sr1 Mn1 Sr1 14_554 . 10_455 180 yes
Sr1 Mn1 Sr1 14_554 . 10_555 66.36(3) yes
Sr1 Mn1 Sr1 14_554 . 14_454 113.64(3) yes
Sr1 Mn1 O1 14_554 . . 57.3(3) yes
Sr1 Mn1 O1 14_554 . 5_555 122.7(3) yes
Sr1 Mn1 O1 14_554 . 10_455 128.3(3) yes
Sr1 Mn1 O1 14_554 . 14_554 51.7(3) yes
Sr1 Mn1 O2 14_554 . 1_554 122.87(3) yes
Sr1 Mn1 O2 14_554 . 5_556 57.13(3) yes
O1 Mn1 O1 . . 5_555 180 yes
O1 Mn1 O1 . . 10_455 87.71(6) yes
O1 Mn1 O1 . . 14_554 92.29(6) yes
O1 Mn1 O2 . . 1_554 91.2(5) yes
O1 Mn1 O2 . . 5_556 88.8(5) yes
O1 Mn1 O1 5_555 . . 180 yes
O1 Mn1 O1 5_555 . 10_455 92.29(6) yes
O1 Mn1 O1 5_555 . 14_554 87.71(6) yes
O1 Mn1 O2 5_555 . 1_554 88.8(5) yes
O1 Mn1 O2 5_555 . 5_556 91.2(5) yes
O1 Mn1 O1 10_455 . . 87.71(6) yes
O1 Mn1 O1 10_455 . 5_555 92.29(6) yes
O1 Mn1 O1 10_455 . 14_554 180 yes
O1 Mn1 O2 10_455 . 1_554 91.2(5) yes
O1 Mn1 O2 10_455 . 5_556 88.8(5) yes
O1 Mn1 O1 14_554 . . 92.29(6) yes
O1 Mn1 O1 14_554 . 5_555 87.71(6) yes
O1 Mn1 O1 14_554 . 10_455 180 yes
O1 Mn1 O2 14_554 . 1_554 88.8(5) yes
O1 Mn1 O2 14_554 . 5_556 91.2(5) yes
O2 Mn1 O2 1_554 . 5_556 180 yes
O2 Mn1 O2 5_556 . 1_554 180 yes
Sr1 Al1 Sr1 . . 13_455 123.9(8) yes
Sr1 Al1 Sr1 . . 10_455 74.2(3) yes
Sr1 Al1 Sr1 . . 6_555 83.1(3) yes
Sr1 Al1 Al1 . . 13_455 65.0(4) yes
Sr1 Al1 Al1 . . 10_455 66.7(4) yes
Sr1 Al1 Al1 . . 10_555 62.8(4) yes
Sr1 Al1 Al1 . . 6_555 88(3) yes
Sr1 Al1 O2 . . 1_554 77.0(4) yes
Sr1 Al1 O2 . . 6_554 159.4(7) yes
Sr1 Al1 O3 . . 1_455 54.4(5) yes
Sr1 Al1 O3 . . 13_555 79.3(8) yes
Sr1 Al1 O3 . . 10_455 76.8(7) yes
Sr1 Al1 O3 . . 6_655 54.4(5) yes
Sr1 Al1 Sr1 13_455 . . 123.9(8) yes
Sr1 Al1 Sr1 13_455 . 10_455 77.6(7) yes
Sr1 Al1 Sr1 13_455 . 6_555 74.2(3) yes
Sr1 Al1 Al1 13_455 . 13_455 58.9(6) yes
Sr1 Al1 Al1 13_455 . 10_455 57.2(5) yes
Sr1 Al1 Al1 13_455 . 10_555 135.6(3) yes
Sr1 Al1 Al1 13_455 . 6_555 139.9(10) yes
Sr1 Al1 O2 13_455 . 1_554 121.8(12) yes
Sr1 Al1 O2 13_455 . 6_554 55.3(7) yes
Sr1 Al1 O3 13_455 . 1_455 70.9(10) yes
Sr1 Al1 O3 13_455 . 13_555 46.8(7) yes
Sr1 Al1 O3 13_455 . 10_455 141.1(3) yes
Sr1 Al1 O3 13_455 . 6_655 128.5(6) yes
Sr1 Al1 Sr1 10_455 . . 74.2(3) yes
Sr1 Al1 Sr1 10_455 . 13_455 77.6(7) yes
Sr1 Al1 Sr1 10_455 . 6_555 123.9(8) yes
Sr1 Al1 Al1 10_455 . 13_455 58.9(6) yes
Sr1 Al1 Al1 10_455 . 10_455 57.2(5) yes
Sr1 Al1 Al1 10_455 . 10_555 135.6(3) yes
Sr1 Al1 Al1 10_455 . 6_555 139.9(10) yes
Sr1 Al1 O2 10_455 . 1_554 55.3(7) yes
Sr1 Al1 O2 10_455 . 6_554 121.8(12) yes
Sr1 Al1 O3 10_455 . 1_455 70.9(10) yes
Sr1 Al1 O3 10_455 . 13_555 46.8(7) yes
Sr1 Al1 O3 10_455 . 10_455 141.1(3) yes
Sr1 Al1 O3 10_455 . 6_655 128.5(6) yes
Sr1 Al1 Sr1 6_555 . . 83.1(3) yes
Sr1 Al1 Sr1 6_555 . 13_455 74.2(3) yes
Sr1 Al1 Sr1 6_555 . 10_455 123.9(8) yes
Sr1 Al1 Al1 6_555 . 13_455 65.0(4) yes
Sr1 Al1 Al1 6_555 . 10_455 66.7(4) yes
Sr1 Al1 Al1 6_555 . 10_555 62.8(4) yes
Sr1 Al1 Al1 6_555 . 6_555 88(3) yes
Sr1 Al1 O2 6_555 . 1_554 159.4(7) yes
Sr1 Al1 O2 6_555 . 6_554 77.0(4) yes
Sr1 Al1 O3 6_555 . 1_455 54.4(5) yes
Sr1 Al1 O3 6_555 . 13_555 79.3(8) yes
Sr1 Al1 O3 6_555 . 10_455 76.8(7) yes
Sr1 Al1 O3 6_555 . 6_655 54.4(5) yes
Al1 Al1 Al1 13_455 . 10_455 2.5(5) yes
Al1 Al1 Al1 13_455 . 10_555 108.0(6) yes
Al1 Al1 Al1 13_455 . 6_555 143(4) yes
Al1 Al1 O2 13_455 . 1_554 110.1(10) yes
Al1 Al1 O2 13_455 . 6_554 110.1(10) yes
Al1 Al1 O3 13_455 . 1_455 16.7(10) yes
Al1 Al1 O3 13_455 . 13_555 20.0(10) yes
Al1 Al1 O3 13_455 . 10_455 127.9(10) yes
Al1 Al1 O3 13_455 . 6_655 94.6(10) yes
Al1 Al1 Al1 10_455 . 13_455 2.5(5) yes
Al1 Al1 Al1 10_455 . 10_555 110.5(6) yes
Al1 Al1 Al1 10_455 . 6_555 145(4) yes
Al1 Al1 O2 10_455 . 1_554 109.2(10) yes
Al1 Al1 O2 10_455 . 6_554 109.2(10) yes
Al1 Al1 O3 10_455 . 1_455 19.2(10) yes
Al1 Al1 O3 10_455 . 13_555 17.5(10) yes
Al1 Al1 O3 10_455 . 10_455 130.4(10) yes
Al1 Al1 O3 10_455 . 6_655 97.1(10) yes
Al1 Al1 Al1 10_555 . 13_455 108.0(6) yes
Al1 Al1 Al1 10_555 . 10_455 110.5(6) yes
Al1 Al1 Al1 10_555 . 6_555 35(4) yes
Al1 Al1 O2 10_555 . 1_554 102.6(11) yes
Al1 Al1 O2 10_555 . 6_554 102.6(11) yes
Al1 Al1 O3 10_555 . 1_455 91.3(11) yes
Al1 Al1 O3 10_555 . 13_555 128.1(11) yes
Al1 Al1 O3 10_555 . 10_455 19.9(9) yes
Al1 Al1 O3 10_555 . 6_655 13.5(9) yes
Al1 Al1 Al1 6_555 . 13_455 143(4) yes
Al1 Al1 Al1 6_555 . 10_455 145(4) yes
Al1 Al1 Al1 6_555 . 10_555 35(4) yes
Al1 Al1 O2 6_555 . 1_554 86(2) yes
Al1 Al1 O2 6_555 . 6_554 86(2) yes
Al1 Al1 O3 6_555 . 1_455 126(4) yes
Al1 Al1 O3 6_555 . 13_555 163(4) yes
Al1 Al1 O3 6_555 . 10_455 15(4) yes
Al1 Al1 O3 6_555 . 6_655 48(4) yes
O2 Al1 O2 1_554 . 6_554 122.1(8) yes
O2 Al1 O3 1_554 . 1_455 115.3(9) yes
O2 Al1 O3 1_554 . 13_555 101.9(13) yes
O2 Al1 O3 1_554 . 10_455 93.3(12) yes
O2 Al1 O3 1_554 . 6_655 108.2(11) yes
O2 Al1 O2 6_554 . 1_554 122.1(8) yes
O2 Al1 O3 6_554 . 1_455 115.3(9) yes
O2 Al1 O3 6_554 . 13_555 101.9(13) yes
O2 Al1 O3 6_554 . 10_455 93.3(12) yes
O2 Al1 O3 6_554 . 6_655 108.2(11) yes
O3 Al1 O3 1_455 . 13_555 36.7(13) yes
O3 Al1 O3 1_455 . 10_455 111.2(14) yes
O3 Al1 O3 1_455 . 6_655 77.8(12) yes
O3 Al1 O3 13_555 . 1_455 36.7(13) yes
O3 Al1 O3 13_555 . 10_455 147.9(14) yes
O3 Al1 O3 13_555 . 6_655 114.6(14) yes
O3 Al1 O3 10_455 . 1_455 111.2(14) yes
O3 Al1 O3 10_455 . 13_555 147.9(14) yes
O3 Al1 O3 10_455 . 6_655 33.3(12) yes
O3 Al1 O3 6_655 . 1_455 77.8(12) yes
O3 Al1 O3 6_655 . 13_555 114.6(14) yes
O3 Al1 O3 6_655 . 10_455 33.3(12) yes
Sr1 O1 Sr1 . . 5_556 84.35(8) yes
Sr1 O1 Sr1 . . 10_555 102.9(6) yes
Sr1 O1 Sr1 . . 14_554 172.6(5) yes
Sr1 O1 Mn1 . . . 95.7(3) yes
Sr1 O1 Mn1 . . 10_555 91.1(3) yes
Sr1 O1 O1 . . 10_455 57.8(3) yes
Sr1 O1 O1 . . 10_555 122.2(5) yes
Sr1 O1 O1 . . 14_554 130.5(4) yes
Sr1 O1 O1 . . 14_555 61.0(3) yes
Sr1 O1 O2 . . 1_554 70.3(4) yes
Sr1 O1 O2 . . 5_556 118.15(18) yes
Sr1 O1 O2 . . 10_556 58.1(3) yes
Sr1 O1 O2 . . 14_554 124.4(3) yes
Sr1 O1 Sr1 5_556 . . 84.35(8) yes
Sr1 O1 Sr1 5_556 . 10_555 172.6(5) yes
Sr1 O1 Sr1 5_556 . 14_554 88.4(5) yes
Sr1 O1 Mn1 5_556 . . 86.5(3) yes
Sr1 O1 Mn1 5_556 . 10_555 85.7(3) yes
Sr1 O1 O1 5_556 . 10_455 60.3(3) yes
Sr1 O1 O1 5_556 . 10_555 119.7(5) yes
Sr1 O1 O1 5_556 . 14_554 113.0(5) yes
Sr1 O1 O1 5_556 . 14_555 54.5(3) yes
Sr1 O1 O2 5_556 . 1_554 124.28(8) yes
Sr1 O1 O2 5_556 . 5_556 49.2(3) yes
Sr1 O1 O2 5_556 . 10_556 115.65(19) yes
Sr1 O1 O2 5_556 . 14_554 57.4(3) yes
Sr1 O1 Sr1 10_555 . . 102.9(6) yes
Sr1 O1 Sr1 10_555 . 5_556 172.6(5) yes
Sr1 O1 Sr1 10_555 . 14_554 84.35(8) yes
Sr1 O1 Mn1 10_555 . . 91.1(3) yes
Sr1 O1 Mn1 10_555 . 10_555 95.7(3) yes
Sr1 O1 O1 10_555 . 10_455 122.2(5) yes
Sr1 O1 O1 10_555 . 10_555 57.8(3) yes
Sr1 O1 O1 10_555 . 14_554 61.0(3) yes
Sr1 O1 O1 10_555 . 14_555 130.5(4) yes
Sr1 O1 O2 10_555 . 1_554 58.1(3) yes
Sr1 O1 O2 10_555 . 5_556 124.4(3) yes
Sr1 O1 O2 10_555 . 10_556 70.3(4) yes
Sr1 O1 O2 10_555 . 14_554 118.15(18) yes
Sr1 O1 Sr1 14_554 . . 172.6(5) yes
Sr1 O1 Sr1 14_554 . 5_556 88.4(5) yes
Sr1 O1 Sr1 14_554 . 10_555 84.35(8) yes
Sr1 O1 Mn1 14_554 . . 85.7(3) yes
Sr1 O1 Mn1 14_554 . 10_555 86.5(3) yes
Sr1 O1 O1 14_554 . 10_455 119.7(5) yes
Sr1 O1 O1 14_554 . 10_555 60.3(3) yes
Sr1 O1 O1 14_554 . 14_554 54.5(3) yes
Sr1 O1 O1 14_554 . 14_555 113.0(5) yes
Sr1 O1 O2 14_554 . 1_554 115.65(19) yes
Sr1 O1 O2 14_554 . 5_556 57.4(3) yes
Sr1 O1 O2 14_554 . 10_556 124.28(8) yes
Sr1 O1 O2 14_554 . 14_554 49.2(3) yes
Mn1 O1 Mn1 . . 10_555 169.0(9) yes
Mn1 O1 O1 . . 10_455 46.14(4) yes
Mn1 O1 O1 . . 10_555 133.86(10) yes
Mn1 O1 O1 . . 14_554 43.86(4) yes
Mn1 O1 O1 . . 14_555 134.1(2) yes
Mn1 O1 O2 . . 1_554 49.9(3) yes
Mn1 O1 O2 . . 5_556 51.4(3) yes
Mn1 O1 O2 . . 10_556 141.0(7) yes
Mn1 O1 O2 . . 14_554 117.7(6) yes
Mn1 O1 Mn1 10_555 . . 169.0(9) yes
Mn1 O1 O1 10_555 . 10_455 133.86(10) yes
Mn1 O1 O1 10_555 . 10_555 46.14(4) yes
Mn1 O1 O1 10_555 . 14_554 134.1(2) yes
Mn1 O1 O1 10_555 . 14_555 43.86(4) yes
Mn1 O1 O2 10_555 . 1_554 141.0(7) yes
Mn1 O1 O2 10_555 . 5_556 117.7(6) yes
Mn1 O1 O2 10_555 . 10_556 49.9(3) yes
Mn1 O1 O2 10_555 . 14_554 51.4(3) yes
O1 O1 O1 10_455 . 10_555 180 yes
O1 O1 O1 10_455 . 14_554 90 yes
O1 O1 O1 10_455 . 14_555 90 yes
O1 O1 O2 10_455 . 1_554 64.2(3) yes
O1 O1 O2 10_455 . 5_556 63.6(4) yes
O1 O1 O2 10_455 . 10_556 115.8(4) yes
O1 O1 O2 10_455 . 14_554 116.4(5) yes
O1 O1 O1 10_555 . 10_455 180 yes
O1 O1 O1 10_555 . 14_554 90 yes
O1 O1 O1 10_555 . 14_555 90 yes
O1 O1 O2 10_555 . 1_554 115.8(4) yes
O1 O1 O2 10_555 . 5_556 116.4(5) yes
O1 O1 O2 10_555 . 10_556 64.2(3) yes
O1 O1 O2 10_555 . 14_554 63.6(4) yes
O1 O1 O1 14_554 . 10_455 90 yes
O1 O1 O1 14_554 . 10_555 90 yes
O1 O1 O1 14_554 . 14_555 164.8(8) yes
O1 O1 O2 14_554 . 1_554 61.6(4) yes
O1 O1 O2 14_554 . 5_556 64.0(4) yes
O1 O1 O2 14_554 . 10_556 131.3(5) yes
O1 O1 O2 14_554 . 14_554 102.6(5) yes
O1 O1 O1 14_555 . 10_455 90 yes
O1 O1 O1 14_555 . 10_555 90 yes
O1 O1 O1 14_555 . 14_554 164.8(8) yes
O1 O1 O2 14_555 . 1_554 131.3(5) yes
O1 O1 O2 14_555 . 5_556 102.6(5) yes
O1 O1 O2 14_555 . 10_556 61.6(4) yes
O1 O1 O2 14_555 . 14_554 64.0(4) yes
O2 O1 O2 1_554 . 5_556 101.3(2) yes
O2 O1 O2 1_554 . 10_556 91.9(5) yes
O2 O1 O2 1_554 . 14_554 164.1(4) yes
O2 O1 O2 5_556 . 1_554 101.3(2) yes
O2 O1 O2 5_556 . 10_556 164.1(4) yes
O2 O1 O2 5_556 . 14_554 67.3(4) yes
O2 O1 O2 10_556 . 1_554 91.9(5) yes
O2 O1 O2 10_556 . 5_556 164.1(4) yes
O2 O1 O2 10_556 . 14_554 101.3(2) yes
O2 O1 O2 14_554 . 1_554 164.1(4) yes
O2 O1 O2 14_554 . 5_556 67.3(4) yes
O2 O1 O2 14_554 . 10_556 101.3(2) yes
Sr1 O2 Sr1 . . 1_556 156.0(3) yes
Sr1 O2 Sr1 . . 10_456 93.7(2) yes
Sr1 O2 Sr1 . . 10_556 93.7(2) yes
Sr1 O2 Mn1 . . 1_556 85.4(3) yes
Sr1 O2 Al1 . . 1_556 132.5(6) yes
Sr1 O2 Al1 . . 6_556 132.5(6) yes
Sr1 O2 O1 . . 1_556 112.9(3) yes
Sr1 O2 O1 . . 5_556 58.6(2) yes
Sr1 O2 O1 . . 10_456 112.9(3) yes
Sr1 O2 O1 . . 14_555 58.6(2) yes
Sr1 O2 O2 . . 10_456 54.5(2) yes
Sr1 O2 O2 . . 10_556 54.5(2) yes
Sr1 O2 O2 . . 6_555 103.9(4) yes
Sr1 O2 O3 . . 1_456 149.8(5) yes
Sr1 O2 O3 . . 13_556 129.7(6) yes
Sr1 O2 O3 . . 10_456 129.7(6) yes
Sr1 O2 O3 . . 6_656 149.8(5) yes
Sr1 O2 Sr1 1_556 . . 156.0(3) yes
Sr1 O2 Sr1 1_556 . 10_456 81.2(2) yes
Sr1 O2 Sr1 1_556 . 10_556 81.2(2) yes
Sr1 O2 Mn1 1_556 . 1_556 70.5(3) yes
Sr1 O2 Al1 1_556 . 1_556 71.5(5) yes
Sr1 O2 Al1 1_556 . 6_556 71.5(5) yes
Sr1 O2 O1 1_556 . 1_556 46.67(19) yes
Sr1 O2 O1 1_556 . 5_556 100.3(3) yes
Sr1 O2 O1 1_556 . 10_456 46.67(19) yes
Sr1 O2 O1 1_556 . 14_555 100.3(3) yes
Sr1 O2 O2 1_556 . 10_456 126.1(2) yes
Sr1 O2 O2 1_556 . 10_556 126.1(2) yes
Sr1 O2 O2 1_556 . 6_555 100.2(3) yes
Sr1 O2 O3 1_556 . 1_456 48.7(4) yes
Sr1 O2 O3 1_556 . 13_556 66.9(5) yes
Sr1 O2 O3 1_556 . 10_456 66.9(5) yes
Sr1 O2 O3 1_556 . 6_656 48.7(4) yes
Sr1 O2 Sr1 10_456 . . 93.7(2) yes
Sr1 O2 Sr1 10_456 . 1_556 81.2(2) yes
Sr1 O2 Sr1 10_456 . 10_556 152.3(4) yes
Sr1 O2 Mn1 10_456 . 1_556 77.03(16) yes
Sr1 O2 Al1 10_456 . 1_556 93.4(11) yes
Sr1 O2 Al1 10_456 . 6_556 101.0(11) yes
Sr1 O2 O1 10_456 . 1_556 102.1(3) yes
Sr1 O2 O1 10_456 . 5_556 55.56(14) yes
Sr1 O2 O1 10_456 . 10_456 50.63(15) yes
Sr1 O2 O1 10_456 . 14_555 107.3(3) yes
Sr1 O2 O2 10_456 . 10_456 44.96(18) yes
Sr1 O2 O2 10_456 . 10_556 148.0(4) yes
Sr1 O2 O2 10_456 . 6_555 102.02(16) yes
Sr1 O2 O3 10_456 . 1_456 68.9(5) yes
Sr1 O2 O3 10_456 . 13_556 58.3(5) yes
Sr1 O2 O3 10_456 . 10_456 131.2(7) yes
Sr1 O2 O3 10_456 . 6_656 113.3(6) yes
Sr1 O2 Sr1 10_556 . . 93.7(2) yes
Sr1 O2 Sr1 10_556 . 1_556 81.2(2) yes
Sr1 O2 Sr1 10_556 . 10_456 152.3(4) yes
Sr1 O2 Mn1 10_556 . 1_556 77.03(16) yes
Sr1 O2 Al1 10_556 . 1_556 101.0(11) yes
Sr1 O2 Al1 10_556 . 6_556 93.4(11) yes
Sr1 O2 O1 10_556 . 1_556 50.63(15) yes
Sr1 O2 O1 10_556 . 5_556 107.3(3) yes
Sr1 O2 O1 10_556 . 10_456 102.1(3) yes
Sr1 O2 O1 10_556 . 14_555 55.56(14) yes
Sr1 O2 O2 10_556 . 10_456 148.0(4) yes
Sr1 O2 O2 10_556 . 10_556 44.96(18) yes
Sr1 O2 O2 10_556 . 6_555 102.02(16) yes
Sr1 O2 O3 10_556 . 1_456 113.3(6) yes
Sr1 O2 O3 10_556 . 13_556 131.2(7) yes
Sr1 O2 O3 10_556 . 10_456 58.3(5) yes
Sr1 O2 O3 10_556 . 6_656 68.9(5) yes
Mn1 O2 Al1 1_556 . 1_556 141.8(7) yes
Mn1 O2 Al1 1_556 . 6_556 141.8(7) yes
Mn1 O2 O1 1_556 . 1_556 38.9(2) yes
Mn1 O2 O1 1_556 . 5_556 39.9(2) yes
Mn1 O2 O1 1_556 . 10_456 38.9(2) yes
Mn1 O2 O1 1_556 . 14_555 39.9(2) yes
Mn1 O2 O2 1_556 . 10_456 95.6(2) yes
Mn1 O2 O2 1_556 . 10_556 95.6(2) yes
Mn1 O2 O2 1_556 . 6_555 170.7(5) yes
Mn1 O2 O3 1_556 . 1_456 112.7(4) yes
Mn1 O2 O3 1_556 . 13_556 121.2(5) yes
Mn1 O2 O3 1_556 . 10_456 121.2(5) yes
Mn1 O2 O3 1_556 . 6_656 112.7(4) yes
Al1 O2 Al1 1_556 . 6_556 7.8(15) yes
Al1 O2 O1 1_556 . 1_556 111.3(7) yes
Al1 O2 O1 1_556 . 5_556 149.0(10) yes
Al1 O2 O1 1_556 . 10_456 107.7(7) yes
Al1 O2 O1 1_556 . 14_555 156.5(10) yes
Al1 O2 O2 1_556 . 10_456 103.4(9) yes
Al1 O2 O2 1_556 . 10_556 109.9(9) yes
Al1 O2 O2 1_556 . 6_555 28.9(4) yes
Al1 O2 O3 1_556 . 1_456 32.5(8) yes
Al1 O2 O3 1_556 . 13_556 35.2(11) yes
Al1 O2 O3 1_556 . 10_456 42.7(11) yes
Al1 O2 O3 1_556 . 6_656 37.8(9) yes
Al1 O2 Al1 6_556 . 1_556 7.8(15) yes
Al1 O2 O1 6_556 . 1_556 107.7(7) yes
Al1 O2 O1 6_556 . 5_556 156.5(10) yes
Al1 O2 O1 6_556 . 10_456 111.3(7) yes
Al1 O2 O1 6_556 . 14_555 149.0(10) yes
Al1 O2 O2 6_556 . 10_456 109.9(9) yes
Al1 O2 O2 6_556 . 10_556 103.4(9) yes
Al1 O2 O2 6_556 . 6_555 28.9(4) yes
Al1 O2 O3 6_556 . 1_456 37.8(9) yes
Al1 O2 O3 6_556 . 13_556 42.7(11) yes
Al1 O2 O3 6_556 . 10_456 35.2(11) yes
Al1 O2 O3 6_556 . 6_656 32.5(8) yes
O1 O2 O1 1_556 . 5_556 78.7(3) yes
O1 O2 O1 1_556 . 10_456 51.6(2) yes
O1 O2 O1 1_556 . 14_555 54.4(2) yes
O1 O2 O2 1_556 . 10_456 133.7(3) yes
O1 O2 O2 1_556 . 10_556 89.66(17) yes
O1 O2 O2 1_556 . 6_555 134.0(4) yes
O1 O2 O3 1_556 . 1_456 95.2(5) yes
O1 O2 O3 1_556 . 13_556 113.4(6) yes
O1 O2 O3 1_556 . 10_456 82.4(5) yes
O1 O2 O3 1_556 . 6_656 75.7(4) yes
O1 O2 O1 5_556 . 1_556 78.7(3) yes
O1 O2 O1 5_556 . 10_456 54.4(2) yes
O1 O2 O1 5_556 . 14_555 52.7(2) yes
O1 O2 O2 5_556 . 10_456 56.3(2) yes
O1 O2 O2 5_556 . 10_556 99.1(3) yes
O1 O2 O2 5_556 . 6_555 146.3(3) yes
O1 O2 O3 5_556 . 1_456 120.6(4) yes
O1 O2 O3 5_556 . 13_556 113.8(5) yes
O1 O2 O3 5_556 . 10_456 161.1(5) yes
O1 O2 O3 5_556 . 6_656 148.8(5) yes
O1 O2 O1 10_456 . 1_556 51.6(2) yes
O1 O2 O1 10_456 . 5_556 54.4(2) yes
O1 O2 O1 10_456 . 14_555 78.7(3) yes
O1 O2 O2 10_456 . 10_456 89.66(17) yes
O1 O2 O2 10_456 . 10_556 133.7(3) yes
O1 O2 O2 10_456 . 6_555 134.0(4) yes
O1 O2 O3 10_456 . 1_456 75.7(4) yes
O1 O2 O3 10_456 . 13_556 82.4(5) yes
O1 O2 O3 10_456 . 10_456 113.4(6) yes
O1 O2 O3 10_456 . 6_656 95.2(5) yes
O1 O2 O1 14_555 . 1_556 54.4(2) yes
O1 O2 O1 14_555 . 5_556 52.7(2) yes
O1 O2 O1 14_555 . 10_456 78.7(3) yes
O1 O2 O2 14_555 . 10_456 99.1(3) yes
O1 O2 O2 14_555 . 10_556 56.3(2) yes
O1 O2 O2 14_555 . 6_555 146.3(3) yes
O1 O2 O3 14_555 . 1_456 148.8(5) yes
O1 O2 O3 14_555 . 13_556 161.1(5) yes
O1 O2 O3 14_555 . 10_456 113.8(5) yes
O1 O2 O3 14_555 . 6_656 120.6(4) yes
O2 O2 O2 10_456 . 10_556 106.5(4) yes
O2 O2 O2 10_456 . 6_555 90 yes
O2 O2 O3 10_456 . 1_456 98.3(5) yes
O2 O2 O3 10_456 . 13_556 79.4(6) yes
O2 O2 O3 10_456 . 10_456 142.4(5) yes
O2 O2 O3 10_456 . 6_656 140.2(5) yes
O2 O2 O2 10_556 . 10_456 106.5(4) yes
O2 O2 O2 10_556 . 6_555 90 yes
O2 O2 O3 10_556 . 1_456 140.2(5) yes
O2 O2 O3 10_556 . 13_556 142.4(5) yes
O2 O2 O3 10_556 . 10_456 79.4(6) yes
O2 O2 O3 10_556 . 6_656 98.3(5) yes
O2 O2 O2 6_555 . 10_456 90 yes
O2 O2 O2 6_555 . 10_556 90 yes
O2 O2 O3 6_555 . 1_456 59.0(3) yes
O2 O2 O3 6_555 . 13_556 52.5(4) yes
O2 O2 O3 6_555 . 10_456 52.5(4) yes
O2 O2 O3 6_555 . 6_656 59.0(3) yes
O3 O2 O3 1_456 . 13_556 20.1(7) yes
O3 O2 O3 1_456 . 10_456 62.4(8) yes
O3 O2 O3 1_456 . 6_656 45.9(7) yes
O3 O2 O3 13_556 . 1_456 20.1(7) yes
O3 O2 O3 13_556 . 10_456 75.1(8) yes
O3 O2 O3 13_556 . 6_656 62.4(8) yes
O3 O2 O3 10_456 . 1_456 62.4(8) yes
O3 O2 O3 10_456 . 13_556 75.1(8) yes
O3 O2 O3 10_456 . 6_656 20.1(7) yes
O3 O2 O3 6_656 . 1_456 45.9(7) yes
O3 O2 O3 6_656 . 13_556 62.4(8) yes
O3 O2 O3 6_656 . 10_456 20.1(7) yes
Sr1 O3 Sr1 1_655 . 13_555 163.7(7) yes
Sr1 O3 Sr1 1_655 . 10_555 84.36(17) yes
Sr1 O3 Sr1 1_655 . 6_655 109.2(9) yes
Sr1 O3 Al1 1_655 . 1_655 91.9(9) yes
Sr1 O3 Al1 1_655 . 13_555 108.6(8) yes
Sr1 O3 Al1 1_655 . 10_555 109.8(7) yes
Sr1 O3 Al1 1_655 . 6_655 88.6(9) yes
Sr1 O3 O2 1_655 . 1_654 71.7(4) yes
Sr1 O3 O2 1_655 . 13_556 125.6(9) yes
Sr1 O3 O2 1_655 . 10_556 65.8(3) yes
Sr1 O3 O2 1_655 . 6_654 121.8(9) yes
Sr1 O3 O3 1_655 . 13_655 120.2(8) yes
Sr1 O3 O3 1_655 . 10_455 123.1(5) yes
Sr1 O3 O3 1_655 . 10_555 72.9(6) yes
Sr1 O3 O3 1_655 . 6_655 116.6(6) yes
Sr1 O3 O3 1_655 . 6_755 63.4(6) yes
Sr1 O3 Sr1 13_555 . 1_655 163.7(7) yes
Sr1 O3 Sr1 13_555 . 10_555 80.9(6) yes
Sr1 O3 Sr1 13_555 . 6_655 84.36(17) yes
Sr1 O3 Al1 13_555 . 1_655 78.2(9) yes
Sr1 O3 Al1 13_555 . 13_555 74.1(9) yes
Sr1 O3 Al1 13_555 . 10_555 72.4(8) yes
Sr1 O3 Al1 13_555 . 6_655 82.5(8) yes
Sr1 O3 O2 13_555 . 1_654 93.6(6) yes
Sr1 O3 O2 13_555 . 13_556 67.7(5) yes
Sr1 O3 O2 13_555 . 10_556 114.2(9) yes
Sr1 O3 O2 13_555 . 6_654 52.7(3) yes
Sr1 O3 O3 13_555 . 13_655 43.5(7) yes
Sr1 O3 O3 13_555 . 10_455 49.5(4) yes
Sr1 O3 O3 13_555 . 10_555 103.7(7) yes
Sr1 O3 O3 13_555 . 6_655 61.8(5) yes
Sr1 O3 O3 13_555 . 6_755 118.2(7) yes
Sr1 O3 Sr1 10_555 . 1_655 84.36(17) yes
Sr1 O3 Sr1 10_555 . 13_555 80.9(6) yes
Sr1 O3 Sr1 10_555 . 6_655 163.7(7) yes
Sr1 O3 Al1 10_555 . 1_655 78.2(9) yes
Sr1 O3 Al1 10_555 . 13_555 74.1(9) yes
Sr1 O3 Al1 10_555 . 10_555 72.4(8) yes
Sr1 O3 Al1 10_555 . 6_655 82.5(8) yes
Sr1 O3 O2 10_555 . 1_654 52.7(3) yes
Sr1 O3 O2 10_555 . 13_556 114.2(9) yes
Sr1 O3 O2 10_555 . 10_556 67.7(5) yes
Sr1 O3 O2 10_555 . 6_654 93.6(6) yes
Sr1 O3 O3 10_555 . 13_655 43.5(7) yes
Sr1 O3 O3 10_555 . 10_455 49.5(4) yes
Sr1 O3 O3 10_555 . 10_555 103.7(7) yes
Sr1 O3 O3 10_555 . 6_655 61.8(5) yes
Sr1 O3 O3 10_555 . 6_755 118.2(7) yes
Sr1 O3 Sr1 6_655 . 1_655 109.2(9) yes
Sr1 O3 Sr1 6_655 . 13_555 84.36(17) yes
Sr1 O3 Sr1 6_655 . 10_555 163.7(7) yes
Sr1 O3 Al1 6_655 . 1_655 91.9(9) yes
Sr1 O3 Al1 6_655 . 13_555 108.6(8) yes
Sr1 O3 Al1 6_655 . 10_555 109.8(7) yes
Sr1 O3 Al1 6_655 . 6_655 88.6(9) yes
Sr1 O3 O2 6_655 . 1_654 121.8(9) yes
Sr1 O3 O2 6_655 . 13_556 65.8(3) yes
Sr1 O3 O2 6_655 . 10_556 125.6(9) yes
Sr1 O3 O2 6_655 . 6_654 71.7(4) yes
Sr1 O3 O3 6_655 . 13_655 120.2(8) yes
Sr1 O3 O3 6_655 . 10_455 123.1(5) yes
Sr1 O3 O3 6_655 . 10_555 72.9(6) yes
Sr1 O3 O3 6_655 . 6_655 116.6(6) yes
Sr1 O3 O3 6_655 . 6_755 63.4(6) yes
Al1 O3 Al1 1_655 . 13_555 143.3(19) yes
Al1 O3 Al1 1_655 . 10_555 140.9(18) yes
Al1 O3 Al1 1_655 . 6_655 5.7(12) yes
Al1 O3 O2 1_655 . 1_654 32.2(4) yes
Al1 O3 O2 1_655 . 13_556 140.3(6) yes
Al1 O3 O2 1_655 . 10_556 140.3(6) yes
Al1 O3 O2 1_655 . 6_654 32.2(4) yes
Al1 O3 O3 1_655 . 13_655 57(2) yes
Al1 O3 O3 1_655 . 10_455 105.9(14) yes
Al1 O3 O3 1_655 . 10_555 33.8(11) yes
Al1 O3 O3 1_655 . 6_655 126.1(15) yes
Al1 O3 O3 1_655 . 6_755 53.9(13) yes
Al1 O3 Al1 13_555 . 1_655 143.3(19) yes
Al1 O3 Al1 13_555 . 10_555 2.3(7) yes
Al1 O3 Al1 13_555 . 6_655 149.0(18) yes
Al1 O3 O2 13_555 . 1_654 126.7(11) yes
Al1 O3 O2 13_555 . 13_556 42.9(5) yes
Al1 O3 O2 13_555 . 10_556 42.9(5) yes
Al1 O3 O2 13_555 . 6_654 126.7(11) yes
Al1 O3 O3 13_555 . 13_655 86(2) yes
Al1 O3 O3 13_555 . 10_455 37.4(10) yes
Al1 O3 O3 13_555 . 10_555 177.1(15) yes
Al1 O3 O3 13_555 . 6_655 17.2(9) yes
Al1 O3 O3 13_555 . 6_755 162.8(16) yes
Al1 O3 Al1 10_555 . 1_655 140.9(18) yes
Al1 O3 Al1 10_555 . 13_555 2.3(7) yes
Al1 O3 Al1 10_555 . 6_655 146.7(17) yes
Al1 O3 O2 10_555 . 1_654 124.9(10) yes
Al1 O3 O2 10_555 . 13_556 44.0(5) yes
Al1 O3 O2 10_555 . 10_556 44.0(5) yes
Al1 O3 O2 10_555 . 6_654 124.9(10) yes
Al1 O3 O3 10_555 . 13_655 84(2) yes
Al1 O3 O3 10_555 . 10_455 35.0(8) yes
Al1 O3 O3 10_555 . 10_555 174.7(14) yes
Al1 O3 O3 10_555 . 6_655 14.9(7) yes
Al1 O3 O3 10_555 . 6_755 165.1(15) yes
Al1 O3 Al1 6_655 . 1_655 5.7(12) yes
Al1 O3 Al1 6_655 . 13_555 149.0(18) yes
Al1 O3 Al1 6_655 . 10_555 146.7(17) yes
Al1 O3 O2 6_655 . 1_654 34.1(4) yes
Al1 O3 O2 6_655 . 13_556 141.7(4) yes
Al1 O3 O2 6_655 . 10_556 141.7(4) yes
Al1 O3 O2 6_655 . 6_654 34.1(4) yes
Al1 O3 O3 6_655 . 13_655 63(2) yes
Al1 O3 O3 6_655 . 10_455 111.6(13) yes
Al1 O3 O3 6_655 . 10_555 28.0(10) yes
Al1 O3 O3 6_655 . 6_655 131.8(14) yes
Al1 O3 O3 6_655 . 6_755 48.2(11) yes
O2 O3 O2 1_654 . 13_556 159.9(10) yes
O2 O3 O2 1_654 . 10_556 108.1(3) yes
O2 O3 O2 1_654 . 6_654 62.1(5) yes
O2 O3 O3 1_654 . 13_655 55.0(14) yes
O2 O3 O3 1_654 . 10_455 95.9(7) yes
O2 O3 O3 1_654 . 10_555 51.0(5) yes
O2 O3 O3 1_654 . 6_655 112.9(8) yes
O2 O3 O3 1_654 . 6_755 67.1(7) yes
O2 O3 O2 13_556 . 1_654 159.9(10) yes
O2 O3 O2 13_556 . 10_556 75.0(7) yes
O2 O3 O2 13_556 . 6_654 108.1(3) yes
O2 O3 O3 13_556 . 13_655 104.9(18) yes
O2 O3 O3 13_556 . 10_455 66.6(7) yes
O2 O3 O3 13_556 . 10_555 138.4(6) yes
O2 O3 O3 13_556 . 6_655 52.4(6) yes
O2 O3 O3 13_556 . 6_755 127.6(8) yes
O2 O3 O2 10_556 . 1_654 108.1(3) yes
O2 O3 O2 10_556 . 13_556 75.0(7) yes
O2 O3 O2 10_556 . 6_654 159.9(10) yes
O2 O3 O3 10_556 . 13_655 104.9(18) yes
O2 O3 O3 10_556 . 10_455 66.6(7) yes
O2 O3 O3 10_556 . 10_555 138.4(6) yes
O2 O3 O3 10_556 . 6_655 52.4(6) yes
O2 O3 O3 10_556 . 6_755 127.6(8) yes
O2 O3 O2 6_654 . 1_654 62.1(5) yes
O2 O3 O2 6_654 . 13_556 108.1(3) yes
O2 O3 O2 6_654 . 10_556 159.9(10) yes
O2 O3 O3 6_654 . 13_655 55.0(14) yes
O2 O3 O3 6_654 . 10_455 95.9(7) yes
O2 O3 O3 6_654 . 10_555 51.0(5) yes
O2 O3 O3 6_654 . 6_655 112.9(8) yes
O2 O3 O3 6_654 . 6_755 67.1(7) yes
O3 O3 O3 13_655 . 10_455 49.0(19) yes
O3 O3 O3 13_655 . 10_555 91(2) yes
O3 O3 O3 13_655 . 6_655 69(2) yes
O3 O3 O3 13_655 . 6_755 111(2) yes
O3 O3 O3 10_455 . 13_655 49.0(19) yes
O3 O3 O3 10_455 . 10_555 139.7(11) yes
O3 O3 O3 10_455 . 6_655 20.2(6) yes
O3 O3 O3 10_455 . 6_755 159.8(12) yes
O3 O3 O3 10_555 . 13_655 91(2) yes
O3 O3 O3 10_555 . 10_455 139.7(11) yes
O3 O3 O3 10_555 . 6_655 159.8(11) yes
O3 O3 O3 10_555 . 6_755 20.2(7) yes
O3 O3 O3 6_655 . 13_655 69(2) yes
O3 O3 O3 6_655 . 10_455 20.2(6) yes
O3 O3 O3 6_655 . 10_555 159.8(11) yes
O3 O3 O3 6_655 . 6_755 180 yes
O3 O3 O3 6_755 . 13_655 111(2) yes
O3 O3 O3 6_755 . 10_455 159.8(12) yes
O3 O3 O3 6_755 . 10_555 20.2(7) yes
O3 O3 O3 6_755 . 6_655 180 yes

loop_
_geom_bond_atom_site_label_1
_geom_bond_atom_site_label_2
_geom_bond_site_symmetry_1
_geom_bond_site_symmetry_2
_geom_bond_distance
_geom_bond_publ_flag
Sr1 Mn1 . . 3.368(3) yes
Sr1 Mn1 . 1_556 3.270(3) yes
Sr1 Mn1 . 10_455 3.2474(9) yes
Sr1 Mn1 . 10_555 3.2474(9) yes
Sr1 Al1 . . 3.212(9) yes
Sr1 Al1 . 13_455 3.40(3) yes
Sr1 Al1 . 10_555 3.40(3) yes
Sr1 Al1 . 6_555 3.212(9) yes
Sr1 O1 . . 2.550(10) yes
Sr1 O1 . 5_556 2.740(11) yes
Sr1 O1 . 10_455 2.550(10) yes
Sr1 O1 . 14_555 2.740(11) yes
Sr1 O2 . 1_554 3.300(12) yes
Sr1 O2 . . 2.430(12) yes
Sr1 O2 . 10_456 2.799(2) yes
Sr1 O2 . 10_556 2.799(2) yes
Sr1 O3 . 1_455 2.612(15) yes
Sr1 O3 . 13_555 3.282(19) yes
Sr1 O3 . 10_455 3.282(19) yes
Sr1 O3 . 6_655 2.612(15) yes
Mn1 O1 . . 1.9614(15) yes
Mn1 O1 . 5_555 1.9614(15) yes
Mn1 O1 . 10_455 1.9614(15) yes
Mn1 O1 . 14_554 1.9614(15) yes
Mn1 O2 . 1_554 2.391(8) yes
Mn1 O2 . 5_556 2.391(8) yes
Al1 Al1 . 13_455 3.11(4) yes
Al1 Al1 . 10_455 3.31(4) yes
Al1 Al1 . 10_555 3.31(4) yes
Al1 Al1 . 6_555 0.24(5) yes
Al1 O2 . 1_554 1.767(11) yes
Al1 O2 . 6_554 1.767(11) yes
Al1 O3 . 1_455 1.78(3) yes
Al1 O3 . 13_555 1.50(4) yes
Al1 O3 . 10_455 1.73(4) yes
Al1 O3 . 6_655 1.93(3) yes
O1 O1 . 10_455 2.7179 yes
O1 O1 . 10_555 2.7179 yes
O1 O1 . 14_554 2.829(3) yes
O1 O1 . 14_555 2.829(3) yes
O1 O2 . 1_554 3.125(14) yes
O1 O2 . 5_556 3.060(15) yes
O1 O2 . 10_556 3.125(14) yes
O1 O2 . 14_554 3.060(15) yes
O2 O2 . 10_456 3.392(10) yes
O2 O2 . 10_556 3.392(10) yes
O2 O2 . 6_555 3.093(11) yes
O2 O3 . 1_456 3.00(2) yes
O2 O3 . 13_556 2.54(2) yes
O2 O3 . 10_456 2.54(2) yes
O2 O3 . 6_656 3.00(2) yes
O3 O3 . 13_655 1.07(3) yes
O3 O3 . 10_455 2.90(4) yes
O3 O3 . 10_555 2.90(4) yes
O3 O3 . 6_655 3.10(4) yes
O3 O3 . 6_755 2.34(4) yes
